data_7014072
loop_
_publ_author_name
'Bickley, Jamie F.'
'Copsey, May C.'
'Jeffery, John C.'
'Leedham, Angela P.'
'Russell, Christopher A.'
'Stalke, Dietmar'
'Steiner, Alexander'
'Stey, Thomas'
'Zacchini, Stefano'

_publ_section_title
;
 From the tetra(amino) phosphonium cation, [P(NHPh)4]+, to the
 tetra(imino) phosphate trianion, [P(NPh)4]3-, two-faced ligands that
 bind anions and cations.
;
_journal_issue 7
_journal_name_full 'Dalton transactions (Cambridge, England : 2003)'
_journal_page_first 989
_journal_page_last 995
_journal_paper_doi 10.1039/b400798k
_journal_year 2004
_chemical_formula_sum 'C82 H112 Cl2 Li4 N8 O8.5 P2'
_chemical_formula_weight 1506.40
_chemical_name_systematic
;
?
;
_space_group_IT_number 20
_symmetry_cell_setting orthorhombic
_symmetry_space_group_name_Hall 'C 2c 2'
_symmetry_space_group_name_H-M 'C 2 2 21'
_atom_sites_solution_hydrogens geom
_atom_sites_solution_primary direct
_atom_sites_solution_secondary difmap
_audit_creation_method SHELXL-97
_cell_angle_alpha 90.00
_cell_angle_beta 90.00
_cell_angle_gamma 90.00
_cell_formula_units_Z 8
_cell_length_a 19.1591(10)
_cell_length_b 19.8041(10)
_cell_length_c 44.318(2)
_cell_measurement_temperature 150(2)
_cell_volume 16815.5(14)
_computing_structure_refinement 'SHELXL-97 (Sheldrick, 1997)'
_computing_structure_solution 'SHELXS-97 (Sheldrick, 1990)'
_diffrn_ambient_temperature 150(2)
_diffrn_measured_fraction_theta_full 0.997
_diffrn_measured_fraction_theta_max 0.997
_diffrn_measurement_device_type 'Bruker APEX CCD'
_diffrn_radiation_monochromator graphite
_diffrn_radiation_source 'fine-focus sealed tube'
_diffrn_radiation_type MoK\a
_diffrn_radiation_wavelength 0.71073
_diffrn_reflns_av_R_equivalents 0.0450
_diffrn_reflns_av_sigmaI/netI 0.0612
_diffrn_reflns_limit_h_max 20
_diffrn_reflns_limit_h_min -18
_diffrn_reflns_limit_k_max 21
_diffrn_reflns_limit_k_min -21
_diffrn_reflns_limit_l_max 47
_diffrn_reflns_limit_l_min -43
_diffrn_reflns_number 35682
_diffrn_reflns_theta_full 22.49
_diffrn_reflns_theta_max 22.49
_diffrn_reflns_theta_min 1.48
_exptl_absorpt_coefficient_mu 0.173
_exptl_absorpt_correction_type 'not applied'
_exptl_crystal_colour colourless
_exptl_crystal_density_diffrn 1.190
_exptl_crystal_density_method 'not measured'
_exptl_crystal_description prism
_exptl_crystal_F_000 6432
_exptl_crystal_size_max 0.3
_exptl_crystal_size_mid 0.3
_exptl_crystal_size_min 0.2
_refine_diff_density_max 0.333
_refine_diff_density_min -0.284
_refine_diff_density_rms 0.044
_refine_ls_abs_structure_details 'Flack H D (1983), Acta Cryst. A39, 876-881'
_refine_ls_abs_structure_Flack 0.27(9)
_refine_ls_extinction_method none
_refine_ls_goodness_of_fit_ref 0.948
_refine_ls_hydrogen_treatment mixed
_refine_ls_matrix_type full
_refine_ls_number_parameters 879
_refine_ls_number_reflns 10953
_refine_ls_number_restraints 2854
_refine_ls_restrained_S_all 1.214
_refine_ls_R_factor_all 0.0713
_refine_ls_R_factor_gt 0.0522
_refine_ls_shift/su_max 0.001
_refine_ls_shift/su_mean 0.000
_refine_ls_structure_factor_coef Fsqd
_refine_ls_weighting_details 'calc w=1/[\s^2^(Fo^2^)+(0.0791P)^2^+0.0000P] where P=(Fo^2^+2Fc^2^)/3'
_refine_ls_weighting_scheme calc
_refine_ls_wR_factor_gt 0.1240
_refine_ls_wR_factor_ref 0.1318
_reflns_number_gt 8220
_reflns_number_total 10953
_reflns_threshold_expression >2sigma(I)
_cod_data_source_file b400798k.txt
_cod_data_source_block 3Li2Clthf4
_cod_original_cell_volume 16815.4(15)
_cod_original_sg_symbol_H-M C222(1)
_cod_original_formula_sum 'C82 H112 Cl2 Li4 N8 O8.50 P2'
_cod_database_code 7014072

loop_
_symmetry_equiv_pos_as_xyz
'x, y, z'
'-x, -y, z+1/2'
'-x, y, -z+1/2'
'x, -y, -z'
'x+1/2, y+1/2, z'
'-x+1/2, -y+1/2, z+1/2'
'-x+1/2, y+1/2, -z+1/2'
'x+1/2, -y+1/2, -z'

loop_
_atom_site_label
_atom_site_type_symbol
_atom_site_fract_x
_atom_site_fract_y
_atom_site_fract_z
_atom_site_U_iso_or_equiv
_atom_site_adp_type
_atom_site_occupancy
_atom_site_symmetry_multiplicity
_atom_site_calc_flag
_atom_site_refinement_flags
_atom_site_disorder_assembly
_atom_site_disorder_group
P1 P 0.29431(7) 0.19711(7) 0.94279(3) 0.0352(3) Uani 1 1 d . . .
N1 N 0.3299(2) 0.2372(2) 0.91339(9) 0.0422(11) Uani 1 1 d . . .
H1 H 0.3118 0.2278 0.8956 0.051 Uiso 1 1 calc R . .
C11 C 0.3847(3) 0.2836(3) 0.91350(14) 0.0427(14) Uani 1 1 d U . .
C12 C 0.4184(3) 0.3039(3) 0.93948(15) 0.0594(17) Uani 1 1 d U . .
H12 H 0.4043 0.2860 0.9584 0.071 Uiso 1 1 calc R . .
C13 C 0.4721(3) 0.3495(4) 0.93817(19) 0.075(2) Uani 1 1 d U . .
H13 H 0.4952 0.3630 0.9562 0.091 Uiso 1 1 calc R . .
C14 C 0.4925(3) 0.3757(3) 0.9109(2) 0.074(2) Uani 1 1 d U . .
H14 H 0.5300 0.4070 0.9100 0.089 Uiso 1 1 calc R . .
C15 C 0.4596(4) 0.3573(3) 0.88545(18) 0.0655(18) Uani 1 1 d U . .
H15 H 0.4733 0.3764 0.8667 0.079 Uiso 1 1 calc R . .
C16 C 0.4060(3) 0.3108(3) 0.88636(14) 0.0527(16) Uani 1 1 d U . .
H16 H 0.3837 0.2974 0.8682 0.063 Uiso 1 1 calc R . .
N2 N 0.2283(2) 0.1618(2) 0.92385(9) 0.0398(11) Uani 1 1 d . . .
H2 H 0.2274 0.1692 0.9043 0.048 Uiso 1 1 calc R . .
C21 C 0.1748(3) 0.1222(3) 0.93527(12) 0.0387(13) Uani 1 1 d U . .
C22 C 0.1280(3) 0.0927(3) 0.91505(13) 0.0450(14) Uani 1 1 d U . .
H22 H 0.1331 0.0997 0.8940 0.054 Uiso 1 1 calc R . .
C23 C 0.0747(4) 0.0535(3) 0.92594(16) 0.068(2) Uani 1 1 d U . .
H23 H 0.0428 0.0339 0.9120 0.081 Uiso 1 1 calc R . .
C24 C 0.0658(4) 0.0414(3) 0.95619(17) 0.074(2) Uani 1 1 d U . .
H24 H 0.0292 0.0131 0.9632 0.089 Uiso 1 1 calc R . .
C25 C 0.1110(3) 0.0713(3) 0.97602(15) 0.0646(19) Uani 1 1 d U . .
H25 H 0.1049 0.0647 0.9971 0.078 Uiso 1 1 calc R . .
C26 C 0.1658(3) 0.1113(3) 0.96578(13) 0.0485(15) Uani 1 1 d U . .
H26 H 0.1972 0.1310 0.9798 0.058 Uiso 1 1 calc R . .
N3 N 0.2727(2) 0.2456(2) 0.96963(9) 0.0379(11) Uani 1 1 d . . .
C31 C 0.2310(3) 0.3029(3) 0.96678(13) 0.0441(14) Uani 1 1 d U . .
C32 C 0.1922(3) 0.3208(3) 0.94121(15) 0.0534(16) Uani 1 1 d U . .
H32 H 0.1933 0.2924 0.9240 0.064 Uiso 1 1 calc R . .
C33 C 0.1521(3) 0.3792(3) 0.9406(2) 0.074(2) Uani 1 1 d U . .
H33 H 0.1277 0.3910 0.9227 0.088 Uiso 1 1 calc R . .
C34 C 0.1472(4) 0.4200(4) 0.9654(2) 0.077(2) Uani 1 1 d U . .
H34 H 0.1183 0.4589 0.9652 0.092 Uiso 1 1 calc R . .
C35 C 0.1845(4) 0.4036(3) 0.99023(18) 0.076(2) Uani 1 1 d U . .
H35 H 0.1823 0.4323 1.0074 0.091 Uiso 1 1 calc R . .
C36 C 0.2263(3) 0.3458(3) 0.99150(14) 0.0581(16) Uani 1 1 d U . .
H36 H 0.2515 0.3357 1.0094 0.070 Uiso 1 1 calc R . .
N4 N 0.3430(2) 0.1448(2) 0.95968(9) 0.0389(11) Uani 1 1 d . . .
C41 C 0.3784(3) 0.0905(3) 0.94654(13) 0.0413(14) Uani 1 1 d U . .
C42 C 0.4217(3) 0.0518(3) 0.96554(14) 0.0471(15) Uani 1 1 d U . .
H42 H 0.4243 0.0620 0.9865 0.057 Uiso 1 1 calc R . .
C43 C 0.4604(3) -0.0010(3) 0.95383(16) 0.0588(17) Uani 1 1 d U . .
H43 H 0.4896 -0.0263 0.9670 0.071 Uiso 1 1 calc R . .
C44 C 0.4582(4) -0.0179(3) 0.92433(17) 0.0635(18) Uani 1 1 d U . .
H44 H 0.4852 -0.0543 0.9167 0.076 Uiso 1 1 calc R . .
C45 C 0.4158(4) 0.0191(3) 0.90572(17) 0.072(2) Uani 1 1 d U . .
H45 H 0.4135 0.0079 0.8849 0.086 Uiso 1 1 calc R . .
C46 C 0.3767(3) 0.0719(3) 0.91632(13) 0.0537(16) Uani 1 1 d U . .
H46 H 0.3479 0.0963 0.9027 0.064 Uiso 1 1 calc R . .
Li1 Li 0.3295(5) 0.1894(4) 0.9997(2) 0.045(2) Uiso 1 1 d . A .
O1 O 0.2766(2) 0.1474(2) 1.03116(8) 0.0599(11) Uani 1 1 d DU . .
C101 C 0.2209(3) 0.1775(3) 1.04704(15) 0.0694(19) Uiso 1 1 d DU . .
H10A H 0.1859 0.1958 1.0328 0.083 Uiso 1 1 calc R . .
H10B H 0.2382 0.2149 1.0598 0.083 Uiso 1 1 calc R . .
C102 C 0.1894(4) 0.1238(4) 1.0660(2) 0.113(3) Uiso 1 1 d DU . .
H10C H 0.1806 0.1409 1.0866 0.135 Uiso 1 1 calc R . .
H10D H 0.1445 0.1087 1.0572 0.135 Uiso 1 1 calc R . .
C103 C 0.2386(4) 0.0683(4) 1.06683(17) 0.090(2) Uiso 1 1 d DU . .
H10E H 0.2141 0.0243 1.0665 0.108 Uiso 1 1 calc R . .
H10F H 0.2682 0.0707 1.0851 0.108 Uiso 1 1 calc R . .
C104 C 0.2813(4) 0.0776(3) 1.03896(15) 0.074(2) Uiso 1 1 d DU . .
H10G H 0.3305 0.0648 1.0428 0.089 Uiso 1 1 calc R . .
H10H H 0.2630 0.0491 1.0224 0.089 Uiso 1 1 calc R . .
O2 O 0.4169(2) 0.2192(2) 1.01726(9) 0.0725(13) Uani 1 1 d DU . .
C201 C 0.4834(5) 0.2001(5) 1.0027(3) 0.060(3) Uiso 0.613(16) 1 d PDU A 1
H20A H 0.4787 0.2006 0.9804 0.072 Uiso 0.613(16) 1 calc PR A 1
H20B H 0.4983 0.1545 1.0091 0.072 Uiso 0.613(16) 1 calc PR A 1
C202 C 0.5340(6) 0.2517(6) 1.0128(3) 0.066(4) Uiso 0.613(16) 1 d PDU A 1
H20C H 0.5819 0.2330 1.0139 0.079 Uiso 0.613(16) 1 calc PR A 1
H20D H 0.5340 0.2914 0.9992 0.079 Uiso 0.613(16) 1 calc PR A 1
C203 C 0.5075(6) 0.2692(8) 1.0429(3) 0.085(5) Uiso 0.613(16) 1 d PDU A 1
H20E H 0.5282 0.3117 1.0505 0.102 Uiso 0.613(16) 1 calc PR A 1
H20F H 0.5159 0.2325 1.0576 0.102 Uiso 0.613(16) 1 calc PR A 1
C204 C 0.4254(6) 0.2778(7) 1.0355(3) 0.089(5) Uiso 0.613(16) 1 d PDU A 1
H20G H 0.3963 0.2761 1.0539 0.107 Uiso 0.613(16) 1 calc PR A 1
H20H H 0.4155 0.3199 1.0242 0.107 Uiso 0.613(16) 1 calc PR A 1
C2A1 C 0.4875(8) 0.1954(10) 1.0160(6) 0.093(8) Uiso 0.387(16) 1 d PDU A 2
H2A1 H 0.4997 0.1806 0.9954 0.112 Uiso 0.387(16) 1 calc PR A 2
H2A2 H 0.4944 0.1571 1.0301 0.112 Uiso 0.387(16) 1 calc PR A 2
C2A2 C 0.5310(10) 0.2547(12) 1.0253(7) 0.108(9) Uiso 0.387(16) 1 d PDU A 2
H2A3 H 0.5466 0.2808 1.0074 0.130 Uiso 0.387(16) 1 calc PR A 2
H2A4 H 0.5724 0.2400 1.0369 0.130 Uiso 0.387(16) 1 calc PR A 2
C2A3 C 0.4819(12) 0.2960(10) 1.0447(5) 0.102(8) Uiso 0.387(16) 1 d PDU A 2
H2A5 H 0.4611 0.3350 1.0341 0.122 Uiso 0.387(16) 1 calc PR A 2
H2A6 H 0.5027 0.3102 1.0642 0.122 Uiso 0.387(16) 1 calc PR A 2
C2A4 C 0.4323(9) 0.2354(10) 1.0476(3) 0.076(7) Uiso 0.387(16) 1 d PDU A 2
H2A7 H 0.4553 0.1971 1.0579 0.091 Uiso 0.387(16) 1 calc PR A 2
H2A8 H 0.3895 0.2478 1.0588 0.091 Uiso 0.387(16) 1 calc PR A 2
P2 P 0.24033(7) 0.14591(7) 0.68125(3) 0.0354(3) Uani 1 1 d . B .
N5 N 0.2763(2) 0.1942(2) 0.70791(9) 0.0393(11) Uani 1 1 d . . .
H5 H 0.2569 0.1924 0.7259 0.047 Uiso 1 1 calc R . .
C51 C 0.3332(3) 0.2370(2) 0.70489(12) 0.0392(13) Uani 1 1 d DU . .
C52 C 0.3622(3) 0.2663(3) 0.73022(13) 0.0520(16) Uani 1 1 d DU . .
H52 H 0.3428 0.2568 0.7495 0.062 Uiso 1 1 calc R . .
C53 C 0.4193(3) 0.3093(3) 0.72817(18) 0.070(2) Uani 1 1 d DU . .
H53 H 0.4382 0.3290 0.7460 0.084 Uiso 1 1 calc R . .
C54 C 0.4484(4) 0.3236(3) 0.7010(2) 0.078(2) Uani 1 1 d DU . .
H54 H 0.4878 0.3525 0.6996 0.093 Uiso 1 1 calc R . .
C55 C 0.4193(4) 0.2949(4) 0.67566(18) 0.081(2) Uani 1 1 d DU . .
H55 H 0.4389 0.3047 0.6565 0.097 Uiso 1 1 calc R . .
C56 C 0.3627(3) 0.2524(3) 0.67743(14) 0.0603(17) Uani 1 1 d DU . .
H56 H 0.3438 0.2335 0.6595 0.072 Uiso 1 1 calc R . .
N6 N 0.1758(2) 0.1151(2) 0.70271(9) 0.0386(11) Uani 1 1 d . . .
H6 H 0.1777 0.1250 0.7220 0.046 Uiso 1 1 calc R . .
C61 C 0.1189(3) 0.0751(2) 0.69343(12) 0.0371(13) Uani 1 1 d DU . .
C62 C 0.1052(3) 0.0623(3) 0.66312(12) 0.0431(14) Uani 1 1 d DU . .
H62 H 0.1353 0.0800 0.6480 0.052 Uiso 1 1 calc R . .
C63 C 0.0483(3) 0.0242(3) 0.65490(14) 0.0546(16) Uani 1 1 d DU . .
H63 H 0.0395 0.0158 0.6341 0.065 Uiso 1 1 calc R . .
C64 C 0.0038(3) -0.0022(3) 0.67632(14) 0.0524(16) Uani 1 1 d DU . .
H64 H -0.0358 -0.0279 0.6705 0.063 Uiso 1 1 calc R . .
C65 C 0.0181(3) 0.0097(3) 0.70631(14) 0.0531(16) Uani 1 1 d DU . .
H65 H -0.0114 -0.0090 0.7214 0.064 Uiso 1 1 calc R . .
C66 C 0.0744(3) 0.0482(3) 0.71478(13) 0.0464(15) Uani 1 1 d DU . .
H66 H 0.0828 0.0563 0.7356 0.056 Uiso 1 1 calc R . .
N7 N 0.2151(2) 0.1853(2) 0.65228(9) 0.0450(12) Uani 1 1 d . . .
C71 C 0.1732(6) 0.2519(7) 0.6546(3) 0.036(3) Uiso 0.543(17) 1 d PDU B 1
C72 C 0.1462(6) 0.2797(6) 0.6811(3) 0.040(4) Uiso 0.543(17) 1 d PDU B 1
H72 H 0.1537 0.2582 0.7000 0.048 Uiso 0.543(17) 1 calc PR B 1
C73 C 0.1084(6) 0.3390(6) 0.6795(3) 0.054(4) Uiso 0.543(17) 1 d PDU B 1
H73 H 0.0900 0.3578 0.6975 0.064 Uiso 0.543(17) 1 calc PR B 1
C74 C 0.0966(6) 0.3715(6) 0.6527(3) 0.059(4) Uiso 0.543(17) 1 d PDU B 1
H74 H 0.0720 0.4131 0.6525 0.071 Uiso 0.543(17) 1 calc PR B 1
C75 C 0.1204(6) 0.3441(6) 0.6260(3) 0.049(4) Uiso 0.543(17) 1 d PDU B 1
H75 H 0.1103 0.3652 0.6073 0.059 Uiso 0.543(17) 1 calc PR B 1
C76 C 0.1594(6) 0.2849(6) 0.6272(3) 0.044(3) Uiso 0.543(17) 1 d PDU B 1
H76 H 0.1772 0.2663 0.6090 0.053 Uiso 0.543(17) 1 calc PR B 1
C71' C 0.1791(7) 0.2331(8) 0.6479(3) 0.029(4) Uiso 0.457(17) 1 d PDU B 2
C72' C 0.1454(7) 0.2694(7) 0.6711(4) 0.040(4) Uiso 0.457(17) 1 d PDU B 2
H72' H 0.1505 0.2543 0.6914 0.048 Uiso 0.457(17) 1 calc PR B 2
C73' C 0.1052(7) 0.3258(7) 0.6656(4) 0.053(4) Uiso 0.457(17) 1 d PDU B 2
H73' H 0.0832 0.3483 0.6820 0.064 Uiso 0.457(17) 1 calc PR B 2
C74' C 0.0965(8) 0.3501(7) 0.6371(4) 0.053(5) Uiso 0.457(17) 1 d PDU B 2
H74' H 0.0691 0.3892 0.6334 0.064 Uiso 0.457(17) 1 calc PR B 2
C75' C 0.1289(6) 0.3161(7) 0.6133(3) 0.054(5) Uiso 0.457(17) 1 d PDU B 2
H75' H 0.1243 0.3328 0.5933 0.064 Uiso 0.457(17) 1 calc PR B 2
C76' C 0.1679(7) 0.2578(7) 0.6187(3) 0.047(4) Uiso 0.457(17) 1 d PDU B 2
H76' H 0.1874 0.2342 0.6020 0.057 Uiso 0.457(17) 1 calc PR B 2
N8 N 0.2898(2) 0.0914(2) 0.66691(12) 0.0630(15) Uani 1 1 d . . .
C81 C 0.3385(5) 0.0536(5) 0.6737(2) 0.039(3) Uiso 0.543(9) 1 d PDU B 1
C82 C 0.3522(6) 0.0425(6) 0.7042(3) 0.049(3) Uiso 0.543(9) 1 d PDU B 1
H82 H 0.3259 0.0656 0.7191 0.059 Uiso 0.543(9) 1 calc PR B 1
C83 C 0.4048(7) -0.0027(7) 0.7129(3) 0.078(4) Uiso 0.543(9) 1 d PDU B 1
H83 H 0.4141 -0.0099 0.7337 0.094 Uiso 0.543(9) 1 calc PR B 1
C84 C 0.4427(10) -0.0363(9) 0.6917(3) 0.067(6) Uiso 0.543(9) 1 d PDU B 1
H84 H 0.4788 -0.0661 0.6979 0.080 Uiso 0.543(9) 1 calc PR B 1
C85 C 0.4299(7) -0.0281(6) 0.6619(3) 0.077(4) Uiso 0.543(9) 1 d PDU B 1
H85 H 0.4557 -0.0524 0.6471 0.092 Uiso 0.543(9) 1 calc PR B 1
C86 C 0.3778(5) 0.0170(5) 0.6536(3) 0.052(3) Uiso 0.543(9) 1 d PDU B 1
H86 H 0.3686 0.0228 0.6326 0.062 Uiso 0.543(9) 1 calc PR B 1
C81' C 0.3340(6) 0.0452(6) 0.6906(3) 0.034(3) Uiso 0.457(9) 1 d PDU B 2
C82' C 0.3333(6) 0.0476(6) 0.7218(3) 0.042(3) Uiso 0.457(9) 1 d PDU B 2
H82' H 0.3000 0.0750 0.7319 0.051 Uiso 0.457(9) 1 calc PR B 2
C83' C 0.3817(7) 0.0096(6) 0.7389(3) 0.059(4) Uiso 0.457(9) 1 d PDU B 2
H83' H 0.3813 0.0114 0.7604 0.071 Uiso 0.457(9) 1 calc PR B 2
C84' C 0.4295(8) -0.0301(8) 0.7239(3) 0.083(5) Uiso 0.457(9) 1 d PDU B 2
H84' H 0.4649 -0.0529 0.7349 0.099 Uiso 0.457(9) 1 calc PR B 2
C85' C 0.4266(12) -0.0369(12) 0.6940(4) 0.079(9) Uiso 0.457(9) 1 d PDU B 2
H85' H 0.4569 -0.0682 0.6845 0.095 Uiso 0.457(9) 1 calc PR B 2
C86' C 0.3801(6) 0.0009(6) 0.6761(3) 0.047(4) Uiso 0.457(9) 1 d PDU B 2
H86' H 0.3799 -0.0037 0.6547 0.057 Uiso 0.457(9) 1 calc PR B 2
Li2 Li 0.2678(8) 0.1246(7) 0.6243(3) 0.099(4) Uiso 1 1 d . B .
O3 O 0.3421(3) 0.1524(4) 0.59828(14) 0.144(3) Uani 1 1 d DU . .
C301 C 0.4042(6) 0.1856(7) 0.6070(3) 0.105(5) Uiso 0.657(9) 1 d PDU B 1
H30A H 0.4178 0.1714 0.6276 0.127 Uiso 0.657(9) 1 calc PR B 1
H30B H 0.3970 0.2351 0.6071 0.127 Uiso 0.657(9) 1 calc PR B 1
C302 C 0.4571(5) 0.1679(6) 0.5861(2) 0.077(4) Uiso 0.657(9) 1 d PDU B 1
H30C H 0.4816 0.1262 0.5923 0.093 Uiso 0.657(9) 1 calc PR B 1
H30D H 0.4915 0.2048 0.5838 0.093 Uiso 0.657(9) 1 calc PR B 1
C303 C 0.4160(7) 0.1570(9) 0.5571(3) 0.111(5) Uiso 0.657(9) 1 d PDU B 1
H30E H 0.4093 0.2000 0.5461 0.133 Uiso 0.657(9) 1 calc PR B 1
H30F H 0.4399 0.1244 0.5437 0.133 Uiso 0.657(9) 1 calc PR B 1
C304 C 0.3486(6) 0.1297(6) 0.5678(2) 0.089(4) Uiso 0.657(9) 1 d PDU B 1
H30G H 0.3096 0.1470 0.5554 0.107 Uiso 0.657(9) 1 calc PR B 1
H30H H 0.3486 0.0798 0.5669 0.107 Uiso 0.657(9) 1 calc PR B 1
C3A1 C 0.3693(16) 0.2164(9) 0.5948(7) 0.147(11) Uiso 0.343(9) 1 d PDU B 2
H3A1 H 0.3948 0.2312 0.6130 0.177 Uiso 0.343(9) 1 calc PR B 2
H3A2 H 0.3325 0.2497 0.5899 0.177 Uiso 0.343(9) 1 calc PR B 2
C3A2 C 0.4173(11) 0.2060(9) 0.5689(5) 0.077(7) Uiso 0.343(9) 1 d PDU B 2
H3A3 H 0.4576 0.2371 0.5701 0.092 Uiso 0.343(9) 1 calc PR B 2
H3A4 H 0.3927 0.2137 0.5495 0.092 Uiso 0.343(9) 1 calc PR B 2
C3A3 C 0.4407(15) 0.1341(11) 0.5713(7) 0.121(10) Uiso 0.343(9) 1 d PDU B 2
H3A5 H 0.4251 0.1075 0.5537 0.145 Uiso 0.343(9) 1 calc PR B 2
H3A6 H 0.4921 0.1313 0.5729 0.145 Uiso 0.343(9) 1 calc PR B 2
C3A4 C 0.4067(12) 0.1097(12) 0.5994(6) 0.128(10) Uiso 0.343(9) 1 d PDU B 2
H3A7 H 0.4353 0.1194 0.6176 0.154 Uiso 0.343(9) 1 calc PR B 2
H3A8 H 0.3959 0.0609 0.5985 0.154 Uiso 0.343(9) 1 calc PR B 2
O4 O 0.2124(2) 0.0639(2) 0.59831(10) 0.0803(14) Uani 1 1 d DU . .
C401 C 0.2313(16) -0.0036(9) 0.5955(8) 0.114(12) Uiso 0.37(3) 1 d PDU B 1
H40A H 0.2354 -0.0251 0.6156 0.137 Uiso 0.37(3) 1 calc PR B 1
H40B H 0.2766 -0.0078 0.5849 0.137 Uiso 0.37(3) 1 calc PR B 1
C402 C 0.1741(10) -0.0362(8) 0.5775(7) 0.060(7) Uiso 0.37(3) 1 d PDU B 1
H40C H 0.1941 -0.0640 0.5611 0.072 Uiso 0.37(3) 1 calc PR B 1
H40D H 0.1454 -0.0657 0.5906 0.072 Uiso 0.37(3) 1 calc PR B 1
C403 C 0.1316(13) 0.0179(10) 0.5650(6) 0.072(8) Uiso 0.37(3) 1 d PDU B 1
H40E H 0.0815 0.0091 0.5688 0.086 Uiso 0.37(3) 1 calc PR B 1
H40F H 0.1391 0.0215 0.5429 0.086 Uiso 0.37(3) 1 calc PR B 1
C404 C 0.1534(17) 0.0803(11) 0.5800(8) 0.109(13) Uiso 0.37(3) 1 d PDU B 1
H40G H 0.1661 0.1150 0.5649 0.130 Uiso 0.37(3) 1 calc PR B 1
H40H H 0.1150 0.0981 0.5927 0.130 Uiso 0.37(3) 1 calc PR B 1
C4A1 C 0.2115(10) -0.0083(5) 0.5980(3) 0.076(5) Uiso 0.63(3) 1 d PDU B 2
H4A1 H 0.1810 -0.0263 0.6141 0.091 Uiso 0.63(3) 1 calc PR B 2
H4A2 H 0.2591 -0.0268 0.6006 0.091 Uiso 0.63(3) 1 calc PR B 2
C4A2 C 0.1825(9) -0.0253(7) 0.5667(4) 0.089(5) Uiso 0.63(3) 1 d PDU B 2
H4A3 H 0.2197 -0.0447 0.5539 0.106 Uiso 0.63(3) 1 calc PR B 2
H4A4 H 0.1444 -0.0589 0.5685 0.106 Uiso 0.63(3) 1 calc PR B 2
C4A3 C 0.1573(10) 0.0340(7) 0.5540(4) 0.087(5) Uiso 0.63(3) 1 d PDU B 2
H4A5 H 0.1072 0.0289 0.5489 0.104 Uiso 0.63(3) 1 calc PR B 2
H4A6 H 0.1832 0.0443 0.5352 0.104 Uiso 0.63(3) 1 calc PR B 2
C4A4 C 0.1664(9) 0.0881(7) 0.5756(4) 0.081(6) Uiso 0.63(3) 1 d PDU B 2
H4A7 H 0.1865 0.1284 0.5656 0.097 Uiso 0.63(3) 1 calc PR B 2
H4A8 H 0.1209 0.1008 0.5846 0.097 Uiso 0.63(3) 1 calc PR B 2
Li3 Li 0.2718(6) 0.1163(5) 0.8144(2) 0.069(3) Uiso 1 1 d . . .
O5 O 0.2485(5) 0.0269(2) 0.82411(10) 0.141(3) Uani 1 1 d DU C .
C501 C 0.2527(9) -0.0079(6) 0.8510(3) 0.068(4) Uiso 0.526(15) 1 d PDU C 1
H50A H 0.2365 0.0201 0.8682 0.082 Uiso 0.526(15) 1 calc PR C 1
H50B H 0.3009 -0.0235 0.8550 0.082 Uiso 0.526(15) 1 calc PR C 1
C502 C 0.2027(10) -0.0680(9) 0.8451(3) 0.085(6) Uiso 0.526(15) 1 d PDU C 1
H50C H 0.2201 -0.1100 0.8547 0.102 Uiso 0.526(15) 1 calc PR C 1
H50D H 0.1550 -0.0583 0.8525 0.102 Uiso 0.526(15) 1 calc PR C 1
C503 C 0.2046(9) -0.0729(8) 0.8109(3) 0.085(6) Uiso 0.526(15) 1 d PDU C 1
H50E H 0.1596 -0.0583 0.8021 0.102 Uiso 0.526(15) 1 calc PR C 1
H50F H 0.2144 -0.1198 0.8044 0.102 Uiso 0.526(15) 1 calc PR C 1
C504 C 0.2636(8) -0.0256(6) 0.8016(3) 0.077(5) Uiso 0.526(15) 1 d PDU C 1
H50G H 0.3102 -0.0461 0.8043 0.092 Uiso 0.526(15) 1 calc PR C 1
H50H H 0.2583 -0.0090 0.7806 0.092 Uiso 0.526(15) 1 calc PR C 1
C5A1 C 0.2171(11) -0.0037(6) 0.8499(3) 0.071(5) Uiso 0.474(15) 1 d PDU C 2
H5A1 H 0.1675 0.0097 0.8518 0.086 Uiso 0.474(15) 1 calc PR C 2
H5A2 H 0.2421 0.0091 0.8686 0.086 Uiso 0.474(15) 1 calc PR C 2
C5A2 C 0.2239(13) -0.0794(7) 0.8438(4) 0.084(7) Uiso 0.474(15) 1 d PDU C 2
H5A3 H 0.2650 -0.0985 0.8543 0.101 Uiso 0.474(15) 1 calc PR C 2
H5A4 H 0.1816 -0.1039 0.8504 0.101 Uiso 0.474(15) 1 calc PR C 2
C5A3 C 0.2327(12) -0.0832(7) 0.8099(4) 0.094(7) Uiso 0.474(15) 1 d PDU C 2
H5A5 H 0.2820 -0.0907 0.8042 0.112 Uiso 0.474(15) 1 calc PR C 2
H5A6 H 0.2034 -0.1193 0.8011 0.112 Uiso 0.474(15) 1 calc PR C 2
C5A4 C 0.2085(8) -0.0159(6) 0.8007(3) 0.062(5) Uiso 0.474(15) 1 d PDU C 2
H5A7 H 0.1573 -0.0110 0.8028 0.075 Uiso 0.474(15) 1 calc PR C 2
H5A8 H 0.2225 -0.0049 0.7798 0.075 Uiso 0.474(15) 1 calc PR C 2
O6 O 0.3692(3) 0.1144(4) 0.80596(12) 0.128(2) Uani 1 1 d DU D .
C601 C 0.4163(9) 0.1157(11) 0.7815(3) 0.133(7) Uiso 0.584(15) 1 d PDU D 1
H60A H 0.3976 0.1421 0.7643 0.160 Uiso 0.584(15) 1 calc PR D 1
H60B H 0.4282 0.0696 0.7746 0.160 Uiso 0.584(15) 1 calc PR D 1
C602 C 0.4798(9) 0.1512(12) 0.7962(4) 0.120(9) Uiso 0.584(15) 1 d PDU D 1
H60C H 0.5244 0.1315 0.7891 0.144 Uiso 0.584(15) 1 calc PR D 1
H60D H 0.4797 0.2003 0.7920 0.144 Uiso 0.584(15) 1 calc PR D 1
C603 C 0.4685(12) 0.1372(14) 0.8291(4) 0.167(11) Uiso 0.584(15) 1 d PDU D 1
H60E H 0.5113 0.1187 0.8384 0.200 Uiso 0.584(15) 1 calc PR D 1
H60F H 0.4550 0.1789 0.8399 0.200 Uiso 0.584(15) 1 calc PR D 1
C604 C 0.4112(6) 0.0870(7) 0.8297(3) 0.077(5) Uiso 0.584(15) 1 d PDU D 1
H60G H 0.4279 0.0409 0.8250 0.093 Uiso 0.584(15) 1 calc PR D 1
H60H H 0.3863 0.0869 0.8493 0.093 Uiso 0.584(15) 1 calc PR D 1
C6A1 C 0.4030(6) 0.1600(7) 0.7871(3) 0.047(5) Uiso 0.416(15) 1 d PDU D 2
H6A1 H 0.3967 0.2069 0.7943 0.056 Uiso 0.416(15) 1 calc PR D 2
H6A2 H 0.3855 0.1564 0.7661 0.056 Uiso 0.416(15) 1 calc PR D 2
C6A2 C 0.4807(8) 0.1381(16) 0.7891(5) 0.102(10) Uiso 0.416(15) 1 d PDU D 2
H6A3 H 0.4895 0.0947 0.7788 0.122 Uiso 0.416(15) 1 calc PR D 2
H6A4 H 0.5127 0.1731 0.7812 0.122 Uiso 0.416(15) 1 calc PR D 2
C6A3 C 0.4849(9) 0.1317(12) 0.8230(4) 0.079(7) Uiso 0.416(15) 1 d PDU D 2
H6A5 H 0.5001 0.0860 0.8291 0.094 Uiso 0.416(15) 1 calc PR D 2
H6A6 H 0.5168 0.1657 0.8318 0.094 Uiso 0.416(15) 1 calc PR D 2
C6A4 C 0.4116(10) 0.1446(18) 0.8316(5) 0.189(12) Uiso 0.416(15) 1 d PDU D 2
H6A7 H 0.4026 0.1937 0.8334 0.226 Uiso 0.416(15) 1 calc PR D 2
H6A8 H 0.4002 0.1225 0.8510 0.226 Uiso 0.416(15) 1 calc PR D 2
Cl1 Cl 0.24957(9) 0.19155(8) 0.85256(3) 0.0601(4) Uani 1 1 d . F .
Cl2 Cl 0.20899(8) 0.15472(9) 0.77354(3) 0.0619(5) Uani 1 1 d . F .
O7 O 0.2182(3) 0.3297(2) 0.79887(15) 0.110(2) Uani 1 1 d DU . .
C701 C 0.2277(4) 0.3649(4) 0.77145(16) 0.088(2) Uiso 1 1 d DU . .
H70A H 0.1859 0.3923 0.7666 0.106 Uiso 1 1 calc R . .
H70B H 0.2362 0.3329 0.7547 0.106 Uiso 1 1 calc R . .
C702 C 0.2912(4) 0.4106(3) 0.77612(15) 0.0724(19) Uiso 1 1 d DU . .
H70C H 0.3266 0.4032 0.7602 0.087 Uiso 1 1 calc R F .
H70D H 0.2776 0.4588 0.7763 0.087 Uiso 1 1 calc R . .
C703 C 0.3180(4) 0.3891(4) 0.80617(18) 0.101(3) Uiso 1 1 d DU F .
H70E H 0.3536 0.3531 0.8040 0.121 Uiso 1 1 calc R . .
H70F H 0.3389 0.4277 0.8171 0.121 Uiso 1 1 calc R . .
C704 C 0.2557(5) 0.3637(5) 0.8219(2) 0.128(3) Uiso 1 1 d DU F .
H70G H 0.2687 0.3323 0.8384 0.153 Uiso 1 1 calc R E 1
H70H H 0.2280 0.4013 0.8304 0.153 Uiso 1 1 calc R E 1
O8 O 0.0911(2) 0.2405(2) 0.82558(9) 0.0605(11) Uani 1 1 d DU . .
C801 C 0.0933(15) 0.2886(7) 0.8506(4) 0.056(6) Uiso 0.50(6) 1 d PDU F 1
H80A H 0.0644 0.3286 0.8459 0.068 Uiso 0.50(6) 1 calc PR F 1
H80B H 0.1418 0.3036 0.8542 0.068 Uiso 0.50(6) 1 calc PR F 1
C802 C 0.0655(12) 0.2537(10) 0.8781(4) 0.056(7) Uiso 0.50(6) 1 d PDU F 1
H80C H 0.1031 0.2307 0.8894 0.067 Uiso 0.50(6) 1 calc PR F 1
H80D H 0.0412 0.2858 0.8917 0.067 Uiso 0.50(6) 1 calc PR F 1
C803 C 0.0161(9) 0.2045(15) 0.8646(4) 0.052(6) Uiso 0.50(6) 1 d PDU F 1
H80E H -0.0297 0.2258 0.8604 0.062 Uiso 0.50(6) 1 calc PR F 1
H80F H 0.0090 0.1652 0.8781 0.062 Uiso 0.50(6) 1 calc PR F 1
C804 C 0.0518(15) 0.1838(11) 0.8359(4) 0.072(8) Uiso 0.50(6) 1 d PDU F 1
H80G H 0.0831 0.1450 0.8397 0.086 Uiso 0.50(6) 1 calc PR F 1
H80H H 0.0168 0.1705 0.8206 0.086 Uiso 0.50(6) 1 calc PR F 1
C8A1 C 0.0747(18) 0.2900(7) 0.8470(4) 0.073(7) Uiso 0.50(6) 1 d PDU F 2
H8A1 H 0.0357 0.3187 0.8399 0.087 Uiso 0.50(6) 1 calc PR F 2
H8A2 H 0.1157 0.3190 0.8512 0.087 Uiso 0.50(6) 1 calc PR F 2
C8A2 C 0.0540(16) 0.2498(10) 0.8747(4) 0.067(8) Uiso 0.50(6) 1 d PDU F 2
H8A3 H 0.0954 0.2375 0.8868 0.081 Uiso 0.50(6) 1 calc PR F 2
H8A4 H 0.0210 0.2755 0.8874 0.081 Uiso 0.50(6) 1 calc PR F 2
C8A3 C 0.0195(8) 0.1877(12) 0.8615(4) 0.048(5) Uiso 0.50(6) 1 d PDU F 2
H8A5 H 0.0213 0.1492 0.8758 0.058 Uiso 0.50(6) 1 calc PR F 2
H8A6 H -0.0296 0.1967 0.8559 0.058 Uiso 0.50(6) 1 calc PR F 2
C8A4 C 0.0639(12) 0.1752(8) 0.8343(4) 0.045(6) Uiso 0.50(6) 1 d PDU F 2
H8A7 H 0.1025 0.1437 0.8391 0.054 Uiso 0.50(6) 1 calc PR F 2
H8A8 H 0.0357 0.1555 0.8178 0.054 Uiso 0.50(6) 1 calc PR F 2
Li4 Li 0.1867(10) 0.2424(9) 0.8121(4) 0.051(5) Uiso 0.50 1 d P F 1
Li4' Li 0.1533(11) 0.2483(10) 0.7897(5) 0.062(6) Uiso 0.50 1 d P F -2
O9 O 0.0835(4) 0.2599(3) 0.75741(18) 0.054(2) Uani 0.50 1 d PDU F -2
C901 C 0.0439(7) 0.2017(6) 0.7482(4) 0.049(4) Uiso 0.50 1 d PDU F -2
H90A H 0.0579 0.1616 0.7601 0.059 Uiso 0.50 1 calc PR F -2
H90B H 0.0515 0.1921 0.7266 0.059 Uiso 0.50 1 calc PR F -2
C902 C -0.0306(7) 0.2191(6) 0.7540(4) 0.057(5) Uiso 0.50 1 d PDU F -2
H90C H -0.0437 0.2089 0.7752 0.069 Uiso 0.50 1 calc PR F -2
H90D H -0.0620 0.1941 0.7403 0.069 Uiso 0.50 1 calc PR F -2
C903 C -0.0331(7) 0.2931(7) 0.7480(4) 0.066(5) Uiso 0.50 1 d PDU F -2
H90E H -0.0356 0.3031 0.7261 0.079 Uiso 0.50 1 calc PR F -2
H90F H -0.0726 0.3152 0.7585 0.079 Uiso 0.50 1 calc PR F -2
C904 C 0.0350(7) 0.3127(6) 0.7611(4) 0.071(5) Uiso 0.50 1 d PDU F -2
H90G H 0.0525 0.3539 0.7510 0.085 Uiso 0.50 1 calc PR F -2
H90H H 0.0293 0.3228 0.7828 0.085 Uiso 0.50 1 calc PR F -2

loop_
_atom_site_aniso_label
_atom_site_aniso_U_11
_atom_site_aniso_U_22
_atom_site_aniso_U_33
_atom_site_aniso_U_23
_atom_site_aniso_U_13
_atom_site_aniso_U_12
P1 0.0357(8) 0.0370(7) 0.0328(8) -0.0003(7) -0.0013(7) -0.0042(7)
N1 0.045(3) 0.049(3) 0.033(3) 0.001(2) -0.006(2) -0.014(2)
C11 0.036(3) 0.035(3) 0.057(4) 0.002(3) 0.007(3) 0.005(3)
C12 0.055(4) 0.060(4) 0.064(4) 0.018(4) -0.015(3) -0.022(4)
C13 0.058(4) 0.075(5) 0.093(6) 0.015(5) -0.026(4) -0.027(4)
C14 0.042(4) 0.054(4) 0.126(7) 0.015(5) 0.007(5) -0.011(3)
C15 0.056(4) 0.056(4) 0.084(5) 0.017(4) 0.024(4) -0.001(4)
C16 0.058(4) 0.043(3) 0.057(4) 0.001(3) 0.019(3) 0.000(3)
N2 0.049(3) 0.041(2) 0.029(2) 0.006(2) -0.007(2) -0.005(2)
C21 0.038(3) 0.037(3) 0.041(3) 0.006(3) -0.011(3) 0.000(3)
C22 0.045(3) 0.041(3) 0.049(4) 0.009(3) -0.015(3) -0.007(3)
C23 0.064(5) 0.069(4) 0.070(5) 0.012(4) -0.035(4) -0.020(4)
C24 0.067(5) 0.076(5) 0.078(5) 0.031(4) -0.021(4) -0.035(4)
C25 0.061(4) 0.074(4) 0.059(4) 0.021(4) -0.008(4) -0.015(4)
C26 0.045(4) 0.055(4) 0.046(4) 0.011(3) -0.009(3) -0.020(3)
N3 0.039(3) 0.038(2) 0.037(2) -0.002(2) -0.001(2) 0.000(2)
C31 0.035(3) 0.043(3) 0.054(4) -0.003(3) 0.005(3) -0.007(3)
C32 0.045(4) 0.045(4) 0.071(4) -0.004(3) -0.013(3) 0.005(3)
C33 0.046(4) 0.056(4) 0.118(6) 0.005(5) -0.019(4) -0.007(4)
C34 0.051(4) 0.057(5) 0.123(7) -0.003(5) 0.007(5) 0.015(4)
C35 0.090(6) 0.060(4) 0.077(5) -0.019(4) 0.013(4) 0.009(4)
C36 0.067(4) 0.048(4) 0.059(4) -0.013(3) 0.008(3) 0.012(3)
N4 0.042(3) 0.040(2) 0.035(2) 0.001(2) 0.003(2) 0.004(2)
C41 0.038(3) 0.038(3) 0.048(4) 0.000(3) 0.001(3) -0.003(3)
C42 0.044(3) 0.045(3) 0.053(4) 0.003(3) 0.005(3) 0.006(3)
C43 0.047(4) 0.056(4) 0.074(5) 0.010(4) 0.005(3) 0.005(3)
C44 0.059(4) 0.052(4) 0.080(5) -0.013(4) 0.012(4) 0.006(3)
C45 0.090(5) 0.061(4) 0.065(5) -0.025(4) 0.006(4) 0.009(4)
C46 0.061(4) 0.057(4) 0.043(4) -0.010(3) 0.002(3) 0.012(3)
O1 0.054(3) 0.071(3) 0.054(2) 0.015(2) 0.020(2) 0.015(2)
O2 0.058(3) 0.101(4) 0.058(3) -0.020(3) -0.010(2) -0.016(3)
P2 0.0339(8) 0.0380(7) 0.0343(7) -0.0040(7) 0.0011(6) -0.0020(6)
N5 0.041(3) 0.042(2) 0.035(2) 0.000(2) 0.003(2) -0.009(2)
C51 0.034(3) 0.036(3) 0.048(4) 0.005(3) 0.001(3) 0.002(3)
C52 0.040(4) 0.059(4) 0.057(4) -0.005(3) -0.008(3) -0.004(3)
C53 0.045(4) 0.067(4) 0.098(6) -0.022(4) -0.015(4) -0.010(4)
C54 0.048(4) 0.063(5) 0.122(7) 0.004(5) -0.006(5) -0.019(4)
C55 0.063(5) 0.087(5) 0.092(6) 0.017(5) 0.010(4) -0.023(4)
C56 0.052(4) 0.077(4) 0.052(4) 0.004(4) 0.002(3) -0.024(4)
N6 0.042(3) 0.041(2) 0.033(3) 0.004(2) -0.007(2) -0.011(2)
C61 0.040(3) 0.030(3) 0.041(3) -0.002(3) -0.010(3) 0.001(3)
C62 0.044(3) 0.046(3) 0.040(4) 0.001(3) 0.002(3) -0.007(3)
C63 0.052(4) 0.058(4) 0.053(4) -0.012(3) -0.015(3) -0.008(3)
C64 0.048(4) 0.052(4) 0.057(4) -0.006(3) -0.005(3) -0.017(3)
C65 0.048(4) 0.048(4) 0.063(4) 0.000(3) 0.015(3) -0.009(3)
C66 0.051(4) 0.044(3) 0.044(4) -0.001(3) 0.006(3) -0.017(3)
N7 0.039(3) 0.068(3) 0.028(2) 0.008(2) 0.002(2) -0.007(3)
N8 0.034(3) 0.062(3) 0.093(4) -0.035(3) -0.003(3) 0.003(3)
O3 0.069(4) 0.245(7) 0.117(5) -0.099(5) 0.059(3) -0.052(5)
O4 0.077(3) 0.108(4) 0.056(3) -0.024(3) -0.001(3) -0.026(3)
O5 0.322(9) 0.056(3) 0.046(3) -0.004(2) 0.011(5) -0.009(4)
O6 0.067(3) 0.247(8) 0.070(4) 0.001(4) -0.009(3) 0.045(4)
Cl1 0.0789(11) 0.0672(9) 0.0343(7) -0.0045(7) -0.0083(8) -0.0062(9)
Cl2 0.0533(9) 0.1023(12) 0.0302(7) 0.0038(8) -0.0049(7) -0.0056(9)
O7 0.106(4) 0.062(3) 0.162(5) 0.019(3) 0.055(4) -0.006(3)
O8 0.066(3) 0.061(3) 0.054(3) 0.016(2) 0.009(2) -0.001(2)
O9 0.055(5) 0.036(4) 0.069(5) -0.011(4) -0.009(4) 0.004(4)

loop_
_atom_type_symbol
_atom_type_description
_atom_type_scat_dispersion_real
_atom_type_scat_dispersion_imag
_atom_type_scat_source
C C 0.0033 0.0016 'International Tables Vol C Tables 4.2.6.8 and 6.1.1.4'
H H 0.0000 0.0000 'International Tables Vol C Tables 4.2.6.8 and 6.1.1.4'
Li Li -0.0003 0.0001 'International Tables Vol C Tables 4.2.6.8 and 6.1.1.4'
N N 0.0061 0.0033 'International Tables Vol C Tables 4.2.6.8 and 6.1.1.4'
P P 0.1023 0.0942 'International Tables Vol C Tables 4.2.6.8 and 6.1.1.4'
Cl Cl 0.1484 0.1585 'International Tables Vol C Tables 4.2.6.8 and 6.1.1.4'
O O 0.0106 0.0060 'International Tables Vol C Tables 4.2.6.8 and 6.1.1.4'

loop_
_geom_angle_atom_site_label_1
_geom_angle_atom_site_label_2
_geom_angle_atom_site_label_3
_geom_angle
_geom_angle_site_symmetry_1
_geom_angle_site_symmetry_3
_geom_angle_publ_flag
N4 P1 N3 101.3(2) . . ?
N4 P1 N1 116.1(2) . . ?
N3 P1 N1 113.8(2) . . ?
N4 P1 N2 114.2(2) . . ?
N3 P1 N2 115.7(2) . . ?
N1 P1 N2 96.7(2) . . ?
N4 P1 Li1 49.7(2) . . ?
N3 P1 Li1 51.6(2) . . ?
N1 P1 Li1 132.4(3) . . ?
N2 P1 Li1 130.9(3) . . ?
C11 N1 P1 128.1(4) . . ?
C16 C11 C12 118.4(5) . . ?
C16 C11 N1 118.5(5) . . ?
C12 C11 N1 123.1(5) . . ?
C13 C12 C11 120.5(6) . . ?
C12 C13 C14 120.0(7) . . ?
C15 C14 C13 120.3(6) . . ?
C14 C15 C16 120.4(7) . . ?
C11 C16 C15 120.4(6) . . ?
C21 N2 P1 127.8(3) . . ?
C26 C21 N2 122.6(5) . . ?
C26 C21 C22 118.9(5) . . ?
N2 C21 C22 118.5(5) . . ?
C23 C22 C21 119.3(6) . . ?
C22 C23 C24 122.3(6) . . ?
C25 C24 C23 118.3(6) . . ?
C24 C25 C26 121.0(6) . . ?
C21 C26 C25 120.2(6) . . ?
C31 N3 P1 125.1(4) . . ?
C31 N3 Li1 143.7(4) . . ?
P1 N3 Li1 91.2(3) . . ?
C36 C31 N3 117.6(5) . . ?
C36 C31 C32 116.7(5) . . ?
N3 C31 C32 125.7(5) . . ?
C33 C32 C31 121.4(6) . . ?
C34 C33 C32 120.8(7) . . ?
C35 C34 C33 118.5(7) . . ?
C34 C35 C36 122.2(7) . . ?
C31 C36 C35 120.4(6) . . ?
C41 N4 P1 126.3(4) . . ?
C41 N4 Li1 140.6(4) . . ?
P1 N4 Li1 93.1(3) . . ?
C46 C41 N4 126.5(5) . . ?
C46 C41 C42 116.4(5) . . ?
N4 C41 C42 117.1(5) . . ?
C43 C42 C41 120.2(6) . . ?
C44 C43 C42 122.2(6) . . ?
C43 C44 C45 118.0(6) . . ?
C46 C45 C44 121.7(7) . . ?
C45 C46 C41 121.4(6) . . ?
O1 Li1 O2 107.3(5) . . ?
O1 Li1 N4 121.5(5) . . ?
O2 Li1 N4 112.3(5) . . ?
O1 Li1 N3 115.4(4) . . ?
O2 Li1 N3 123.7(5) . . ?
N4 Li1 N3 74.4(3) . . ?
O1 Li1 P1 126.2(4) . . ?
O2 Li1 P1 126.3(4) . . ?
N4 Li1 P1 37.2(2) . . ?
N3 Li1 P1 37.28(19) . . ?
C101 O1 C104 109.7(4) . . ?
C101 O1 Li1 125.4(4) . . ?
C104 O1 Li1 124.3(4) . . ?
O1 C101 C102 106.6(5) . . ?
C103 C102 C101 107.1(6) . . ?
C102 C103 C104 104.0(6) . . ?
O1 C104 C103 106.5(5) . . ?
C2A4 O2 C204 41.5(8) . . ?
C2A4 O2 C2A1 85.0(13) . . ?
C204 O2 C2A1 100.5(10) . . ?
C2A4 O2 C201 107.1(9) . . ?
C204 O2 C201 111.0(7) . . ?
C2A1 O2 C201 23.9(11) . . ?
C2A4 O2 Li1 129.1(8) . . ?
C204 O2 Li1 125.1(6) . . ?
C2A1 O2 Li1 134.4(9) . . ?
C201 O2 Li1 119.4(6) . . ?
O2 C201 C202 104.8(8) . . ?
C203 C202 C201 102.2(9) . . ?
C202 C203 C204 100.3(9) . . ?
O2 C204 C203 98.1(9) . . ?
O2 C2A1 C2A2 104.9(13) . . ?
O2 C2A1 C2A4 47.0(8) . . ?
C2A2 C2A1 C2A4 77.6(11) . . ?
C2A1 C2A2 C2A3 103.5(13) . . ?
C2A2 C2A3 C2A4 90.5(13) . . ?
O2 C2A4 C2A3 103.2(13) . . ?
O2 C2A4 C2A1 48.0(8) . . ?
C2A3 C2A4 C2A1 85.5(10) . . ?
N8 P2 N7 101.3(3) . . ?
N8 P2 N5 115.5(2) . . ?
N7 P2 N5 114.8(2) . . ?
N8 P2 N6 115.1(2) . . ?
N7 P2 N6 114.6(2) . . ?
N5 P2 N6 96.4(2) . . ?
N8 P2 Li2 51.4(4) . . ?
N7 P2 Li2 49.9(4) . . ?
N5 P2 Li2 133.9(4) . . ?
N6 P2 Li2 129.7(4) . . ?
C51 N5 P2 127.3(4) . . ?
C56 C51 C52 117.3(5) . . ?
C56 C51 N5 123.0(5) . . ?
C52 C51 N5 119.7(5) . . ?
C51 C52 C53 121.5(6) . . ?
C54 C53 C52 120.6(6) . . ?
C53 C54 C55 118.2(6) . . ?
C56 C55 C54 121.6(7) . . ?
C55 C56 C51 120.7(6) . . ?
C61 N6 P2 127.6(4) . . ?
C66 C61 C62 118.3(5) . . ?
C66 C61 N6 119.7(5) . . ?
C62 C61 N6 122.0(5) . . ?
C63 C62 C61 120.4(5) . . ?
C62 C63 C64 121.0(5) . . ?
C65 C64 C63 118.5(5) . . ?
C66 C65 C64 121.0(5) . . ?
C65 C66 C61 120.8(5) . . ?
C71' N7 C71 13.9(8) . . ?
C71' N7 P2 134.7(7) . . ?
C71 N7 P2 121.8(5) . . ?
C71' N7 Li2 132.3(8) . . ?
C71 N7 Li2 144.6(6) . . ?
P2 N7 Li2 93.0(5) . . ?
C72 C71 C76 118.3(11) . . ?
C72 C71 N7 125.7(8) . . ?
C76 C71 N7 116.0(10) . . ?
C73 C72 C71 119.0(11) . . ?
C74 C73 C72 122.1(11) . . ?
C73 C74 C75 120.3(11) . . ?
C74 C75 C76 118.4(10) . . ?
C75 C76 C71 121.8(11) . . ?
N7 C71' C76' 121.1(12) . . ?
N7 C71' C72' 123.7(10) . . ?
C76' C71' C72' 115.2(12) . . ?
C73' C72' C71' 122.6(13) . . ?
C74' C73' C72' 121.3(13) . . ?
C73' C74' C75' 118.4(12) . . ?
C74' C75' C76' 120.6(12) . . ?
C75' C76' C71' 121.9(12) . . ?
C81 N8 P2 140.7(6) . . ?
C81 N8 C81' 26.9(6) . . ?
P2 N8 C81' 116.1(5) . . ?
C81 N8 Li2 125.3(7) . . ?
P2 N8 Li2 91.6(5) . . ?
C81' N8 Li2 152.0(6) . . ?
N8 C81 C86 125.0(10) . . ?
N8 C81 C82 118.5(9) . . ?
C86 C81 C82 116.3(9) . . ?
C81 C82 C83 120.2(10) . . ?
C84 C83 C82 120.3(13) . . ?
C85 C84 C83 121.3(14) . . ?
C84 C85 C86 117.8(12) . . ?
C81 C86 C85 124.0(11) . . ?
C82' C81' C86' 119.0(12) . . ?
C82' C81' N8 128.3(9) . . ?
C86' C81' N8 112.6(10) . . ?
C81' C82' C83' 120.9(11) . . ?
C84' C83' C82' 118.6(12) . . ?
C85' C84' C83' 120.7(16) . . ?
C84' C85' C86' 122.4(16) . . ?
C81' C86' C85' 118.1(12) . . ?
O3 Li2 O4 102.9(7) . . ?
O3 Li2 N7 125.2(8) . . ?
O4 Li2 N7 117.1(7) . . ?
O3 Li2 N8 119.7(8) . . ?
O4 Li2 N8 117.0(7) . . ?
N7 Li2 N8 74.0(5) . . ?
O3 Li2 P2 133.3(7) . . ?
O4 Li2 P2 123.6(7) . . ?
N7 Li2 P2 37.1(3) . . ?
N8 Li2 P2 37.0(3) . . ?
C3A1 O3 C301 44.4(14) . . ?
C3A1 O3 C304 98.5(14) . . ?
C301 O3 C304 109.4(7) . . ?
C3A1 O3 C3A4 102.1(15) . . ?
C301 O3 C3A4 63.8(12) . . ?
C304 O3 C3A4 77.5(11) . . ?
C3A1 O3 Li2 127.9(10) . . ?
C301 O3 Li2 126.5(7) . . ?
C304 O3 Li2 123.0(7) . . ?
C3A4 O3 Li2 115.6(11) . . ?
O3 C301 C302 107.9(9) . . ?
C301 C302 C303 102.6(9) . . ?
C304 C303 C302 103.4(9) . . ?
O3 C304 C303 105.5(9) . . ?
O3 C3A1 C3A2 101.2(14) . . ?
C3A1 C3A2 C3A3 105.2(14) . . ?
C3A4 C3A3 C3A2 103.8(14) . . ?
C3A3 C3A4 O3 98.6(13) . . ?
C401 O4 C4A4 115.0(11) . . ?
C401 O4 C404 112.0(12) . . ?
C4A4 O4 C404 14(2) . . ?
C401 O4 C4A1 16.5(18) . . ?
C4A4 O4 C4A1 108.9(8) . . ?
C404 O4 C4A1 102.3(11) . . ?
C401 O4 Li2 119.8(9) . . ?
C4A4 O4 Li2 122.8(8) . . ?
C404 O4 Li2 128.2(10) . . ?
C4A1 O4 Li2 128.3(8) . . ?
O4 C401 C402 105.6(12) . . ?
C403 C402 C401 107.1(12) . . ?
C402 C403 C404 106.8(13) . . ?
O4 C404 C403 107.0(13) . . ?
O4 C4A1 C4A2 103.5(9) . . ?
C4A3 C4A2 C4A1 108.0(9) . . ?
C4A2 C4A3 C4A4 108.3(10) . . ?
O4 C4A4 C4A3 107.1(9) . . ?
O5 Li3 O6 105.0(6) . . ?
O5 Li3 Cl1 113.6(5) . . ?
O6 Li3 Cl1 109.8(6) . . ?
O5 Li3 Cl2 111.6(6) . . ?
O6 Li3 Cl2 111.3(5) . . ?
Cl1 Li3 Cl2 105.6(4) . . ?
O5 Li3 Li4 131.9(7) . . ?
O6 Li3 Li4 123.0(6) . . ?
Cl1 Li3 Li4 51.7(4) . . ?
Cl2 Li3 Li4 53.9(4) . . ?
C501 O5 C5A1 28.3(8) . . ?
C501 O5 C504 102.9(8) . . ?
C5A1 O5 C504 109.1(8) . . ?
C501 O5 C5A4 109.6(8) . . ?
C5A1 O5 C5A4 95.5(10) . . ?
C504 O5 C5A4 41.6(6) . . ?
C501 O5 Li3 131.0(7) . . ?
C5A1 O5 Li3 133.2(7) . . ?
C504 O5 Li3 117.7(6) . . ?
C5A4 O5 Li3 118.8(6) . . ?
O5 C501 C502 101.6(10) . . ?
C503 C502 C501 101.8(10) . . ?
C502 C503 C504 104.4(10) . . ?
O5 C504 C503 96.0(9) . . ?
O5 C5A1 C5A2 103.8(10) . . ?
C5A3 C5A2 C5A1 103.5(11) . . ?
C5A4 C5A3 C5A2 101.3(11) . . ?
C5A3 C5A4 O5 98.9(10) . . ?
C6A1 O6 C601 39.5(8) . . ?
C6A1 O6 C604 115.3(8) . . ?
C601 O6 C604 102.3(9) . . ?
C6A1 O6 C6A4 86.8(13) . . ?
C601 O6 C6A4 103.0(11) . . ?
C604 O6 C6A4 45.5(13) . . ?
C6A1 O6 Li3 124.2(7) . . ?
C601 O6 Li3 141.0(8) . . ?
C604 O6 Li3 114.4(7) . . ?
C6A4 O6 Li3 111.7(9) . . ?
O6 C601 C602 100.8(11) . . ?
C603 C602 C601 102.3(12) . . ?
C604 C603 C602 104.5(13) . . ?
O6 C604 C603 98.5(11) . . ?
O6 C6A1 C6A2 103.3(12) . . ?
O6 C6A1 C6A4 49.2(9) . . ?
C6A2 C6A1 C6A4 79.7(9) . . ?
C6A3 C6A2 C6A1 97.7(12) . . ?
C6A4 C6A3 C6A2 101.0(13) . . ?
C6A3 C6A4 O6 104.3(14) . . ?
C6A3 C6A4 C6A1 81.4(11) . . ?
O6 C6A4 C6A1 43.9(7) . . ?
Li3 Cl1 Li4 79.2(5) . . ?
Li4' Cl2 Li3 105.6(6) . . ?
Li4' Cl2 Li4 28.5(6) . . ?
Li3 Cl2 Li4 77.2(5) . . ?
C701 O7 C704 108.6(6) . . ?
C701 O7 Li4 138.3(8) . . ?
C704 O7 Li4 111.5(8) . . ?
C701 O7 Li4' 107.1(8) . . ?
C704 O7 Li4' 144.4(8) . . ?
Li4 O7 Li4' 34.2(7) . . ?
O7 C701 C702 106.2(6) . . ?
C703 C702 C701 103.1(6) . . ?
C704 C703 C702 104.0(7) . . ?
O7 C704 C703 103.4(7) . . ?
O7 C704 Li4 40.1(5) . . ?
C703 C704 Li4 127.4(8) . . ?
C8A1 O8 C804 102.4(10) . . ?
C8A1 O8 C8A4 111.5(9) . . ?
C804 O8 C8A4 11.9(13) . . ?
C8A1 O8 C801 15.5(13) . . ?
C804 O8 C801 106.4(10) . . ?
C8A4 O8 C801 113.0(9) . . ?
C8A1 O8 Li4 114.2(15) . . ?
C804 O8 Li4 128.0(14) . . ?
C8A4 O8 Li4 116.2(12) . . ?
C801 O8 Li4 101.3(12) . . ?
C8A1 O8 Li4' 128.3(10) . . ?
C804 O8 Li4' 129.3(12) . . ?
C8A4 O8 Li4' 119.8(10) . . ?
C801 O8 Li4' 122.5(10) . . ?
Li4 O8 Li4' 35.1(8) . . ?
O8 C801 C802 107.9(10) . . ?
O8 C801 Li4 45.8(8) . . ?
C802 C801 Li4 127.5(15) . . ?
C803 C802 C801 101.7(11) . . ?
C802 C803 C804 103.2(12) . . ?
O8 C804 C803 107.4(11) . . ?
O8 C8A1 C8A2 103.8(11) . . ?
C8A3 C8A2 C8A1 103.3(11) . . ?
C8A4 C8A3 C8A2 101.4(11) . . ?
O8 C8A4 C8A3 105.7(10) . . ?
O7 Li4 O8 114.2(10) . . ?
O7 Li4 Cl1 116.8(9) . . ?
O8 Li4 Cl1 103.8(8) . . ?
O7 Li4 Cl2 111.6(9) . . ?
O8 Li4 Cl2 111.4(9) . . ?
Cl1 Li4 Cl2 97.8(7) . . ?
O7 Li4 C801 95.6(8) . . ?
O8 Li4 C801 32.9(6) . . ?
Cl1 Li4 C801 90.1(9) . . ?
Cl2 Li4 C801 143.9(9) . . ?
O7 Li4 C704 28.4(4) . . ?
O8 Li4 C704 114.8(8) . . ?
Cl1 Li4 C704 90.4(7) . . ?
Cl2 Li4 C704 129.4(8) . . ?
C801 Li4 C704 85.5(7) . . ?
O7 Li4 Li3 126.3(9) . . ?
O8 Li4 Li3 119.5(8) . . ?
Cl1 Li4 Li3 49.0(4) . . ?
Cl2 Li4 Li3 48.8(4) . . ?
C801 Li4 Li3 129.6(9) . . ?
C704 Li4 Li3 117.3(7) . . ?
O9 Li4' O8 100.5(10) . . ?
O9 Li4' O7 117.3(10) . . ?
O8 Li4' O7 105.3(10) . . ?
O9 Li4' Cl2 100.7(9) . . ?
O8 Li4' Cl2 118.2(10) . . ?
O7 Li4' Cl2 114.6(10) . . ?
C904 O9 C901 106.3(9) . . ?
C904 O9 Li4' 116.7(10) . . ?
C901 O9 Li4' 118.0(9) . . ?
O9 C901 C902 105.8(10) . . ?
C901 C902 C903 103.1(10) . . ?
C904 C903 C902 99.1(10) . . ?
O9 C904 C903 110.0(11) . . ?

loop_
_geom_bond_atom_site_label_1
_geom_bond_atom_site_label_2
_geom_bond_distance
_geom_bond_site_symmetry_2
_geom_bond_publ_flag
P1 N4 1.582(4) . ?
P1 N3 1.585(4) . ?
P1 N1 1.671(4) . ?
P1 N2 1.671(4) . ?
P1 Li1 2.616(9) . ?
N1 C11 1.396(6) . ?
C11 C16 1.379(8) . ?
C11 C12 1.380(8) . ?
C12 C13 1.371(8) . ?
C13 C14 1.371(10) . ?
C14 C15 1.342(9) . ?
C15 C16 1.380(9) . ?
N2 C21 1.386(6) . ?
C21 C26 1.380(7) . ?
C21 C22 1.396(7) . ?
C22 C23 1.372(8) . ?
C23 C24 1.372(9) . ?
C24 C25 1.369(9) . ?
C25 C26 1.390(8) . ?
N3 C31 1.393(7) . ?
N3 Li1 2.050(10) . ?
C31 C36 1.388(7) . ?
C31 C32 1.401(8) . ?
C32 C33 1.389(8) . ?
C33 C34 1.370(10) . ?
C34 C35 1.351(10) . ?
C35 C36 1.398(9) . ?
N4 C41 1.398(6) . ?
N4 Li1 1.999(10) . ?
C41 C46 1.390(8) . ?
C41 C42 1.409(7) . ?
C42 C43 1.384(8) . ?
C43 C44 1.350(8) . ?
C44 C45 1.369(9) . ?
C45 C46 1.369(8) . ?
Li1 O1 1.915(10) . ?
Li1 O2 1.938(10) . ?
O1 C101 1.411(7) . ?
O1 C104 1.428(7) . ?
C101 C102 1.484(9) . ?
C102 C103 1.449(9) . ?
C103 C104 1.493(9) . ?
O2 C2A4 1.413(13) . ?
O2 C204 1.422(11) . ?
O2 C2A1 1.434(15) . ?
O2 C201 1.479(10) . ?
C201 C202 1.479(11) . ?
C202 C203 1.467(14) . ?
C203 C204 1.616(14) . ?
C2A1 C2A2 1.496(16) . ?
C2A1 C2A4 1.92(2) . ?
C2A2 C2A3 1.515(17) . ?
C2A3 C2A4 1.536(16) . ?
P2 N8 1.571(5) . ?
P2 N7 1.578(4) . ?
P2 N5 1.669(4) . ?
P2 N6 1.675(4) . ?
P2 Li2 2.611(14) . ?
N5 C51 1.387(6) . ?
C51 C56 1.377(7) . ?
C51 C52 1.381(7) . ?
C52 C53 1.390(8) . ?
C53 C54 1.354(9) . ?
C54 C55 1.377(9) . ?
C55 C56 1.375(8) . ?
N6 C61 1.408(6) . ?
C61 C66 1.381(7) . ?
C61 C62 1.392(7) . ?
C62 C63 1.375(7) . ?
C63 C64 1.378(7) . ?
C64 C65 1.377(7) . ?
C65 C66 1.373(7) . ?
N7 C71' 1.188(13) . ?
N7 C71 1.548(14) . ?
N7 Li2 2.000(15) . ?
C71 C72 1.399(13) . ?
C71 C76 1.402(11) . ?
C72 C73 1.380(11) . ?
C73 C74 1.370(12) . ?
C74 C75 1.377(14) . ?
C75 C76 1.393(13) . ?
C71' C76' 1.402(12) . ?
C71' C72' 1.410(14) . ?
C72' C73' 1.380(13) . ?
C73' C74' 1.363(14) . ?
C74' C75' 1.393(15) . ?
C75' C76' 1.395(14) . ?
N8 C81 1.233(10) . ?
N8 C81' 1.627(15) . ?
N8 Li2 2.043(15) . ?
C81 C86 1.376(11) . ?
C81 C82 1.393(13) . ?
C82 C83 1.401(13) . ?
C83 C84 1.363(14) . ?
C84 C85 1.353(14) . ?
C85 C86 1.389(12) . ?
C81' C82' 1.387(14) . ?
C81' C86' 1.402(13) . ?
C82' C83' 1.414(13) . ?
C83' C84' 1.380(14) . ?
C84' C85' 1.329(15) . ?
C85' C86' 1.410(15) . ?
Li2 O3 1.914(15) . ?
Li2 O4 1.975(15) . ?
O3 C3A1 1.380(16) . ?
O3 C301 1.413(11) . ?
O3 C304 1.428(10) . ?
O3 C3A4 1.499(16) . ?
C301 C302 1.418(12) . ?
C302 C303 1.524(13) . ?
C303 C304 1.477(12) . ?
C3A1 C3A2 1.483(16) . ?
C3A2 C3A3 1.495(17) . ?
C3A3 C3A4 1.486(17) . ?
O4 C401 1.391(16) . ?
O4 C4A4 1.421(11) . ?
O4 C404 1.427(16) . ?
O4 C4A1 1.429(11) . ?
C401 C402 1.502(16) . ?
C402 C403 1.454(16) . ?
C403 C404 1.465(16) . ?
C4A1 C4A2 1.532(13) . ?
C4A2 C4A3 1.389(12) . ?
C4A3 C4A4 1.450(13) . ?
Li3 O5 1.875(12) . ?
Li3 O6 1.905(13) . ?
Li3 Cl1 2.293(11) . ?
Li3 Cl2 2.303(11) . ?
Li3 Li4 2.98(2) . ?
O5 C501 1.380(11) . ?
O5 C5A1 1.427(12) . ?
O5 C504 1.470(11) . ?
O5 C5A4 1.544(12) . ?
C501 C502 1.550(14) . ?
C502 C503 1.518(14) . ?
C503 C504 1.526(14) . ?
C5A1 C5A2 1.529(15) . ?
C5A2 C5A3 1.513(15) . ?
C5A3 C5A4 1.470(15) . ?
O6 C6A1 1.389(11) . ?
O6 C601 1.411(13) . ?
O6 C604 1.432(10) . ?
O6 C6A4 1.517(17) . ?
C601 C602 1.549(15) . ?
C602 C603 1.497(16) . ?
C603 C604 1.482(16) . ?
C6A1 C6A2 1.553(16) . ?
C6A1 C6A4 2.00(2) . ?
C6A2 C6A3 1.506(16) . ?
C6A3 C6A4 1.478(17) . ?
Cl1 Li4 2.38(2) . ?
Cl2 Li4' 2.26(2) . ?
Cl2 Li4 2.472(19) . ?
O7 C701 1.414(8) . ?
O7 C704 1.419(9) . ?
O7 Li4 1.92(2) . ?
O7 Li4' 2.08(2) . ?
C701 C702 1.529(8) . ?
C702 C703 1.490(9) . ?
C703 C704 1.472(10) . ?
C704 Li4 2.78(2) . ?
O8 C8A1 1.399(13) . ?
O8 C804 1.427(13) . ?
O8 C8A4 1.448(11) . ?
O8 C801 1.462(12) . ?
O8 Li4 1.93(2) . ?
O8 Li4' 1.99(2) . ?
C801 C802 1.497(13) . ?
C801 Li4 2.64(3) . ?
C802 C803 1.484(15) . ?
C803 C804 1.501(15) . ?
C8A1 C8A2 1.517(14) . ?
C8A2 C8A3 1.511(15) . ?
C8A3 C8A4 1.498(14) . ?
Li4' O9 1.97(2) . ?
O9 C904 1.408(13) . ?
O9 C901 1.437(12) . ?
C901 C902 1.490(12) . ?
C902 C903 1.492(14) . ?
C903 C904 1.480(12) . ?

loop_
_geom_hbond_atom_site_label_D
_geom_hbond_atom_site_label_H
_geom_hbond_atom_site_label_A
_geom_hbond_distance_DH
_geom_hbond_distance_HA
_geom_hbond_distance_DA
_geom_hbond_angle_DHA
_geom_hbond_site_symmetry_A
N1 H1 Cl1 0.88 2.36 3.233(4) 170.2 .
N2 H2 Cl1 0.88 2.37 3.240(4) 168.5 .
N5 H5 Cl2 0.88 2.42 3.276(4) 164.4 .
N6 H6 Cl2 0.88 2.43 3.297(4) 168.0 .
